data_1564974
loop_
_publ_author_name
'Bori, Jugal'
'Mahata, Satyajit'
'Manivannan, Vadivelu'

_publ_section_title
;
 A new route for the synthesis of
 2,4-bis(2-pyridyl)-6-(pyridyl)pyrimidines: Synthesis and characterization
 of Co(II), Ni(II) complexes of 2,4,6-tris(2-pyridyl)pyrimidine
;
_journal_name_full 'Inorganica Chimica Acta'
_journal_page_first 119506
_journal_paper_doi 10.1016/j.ica.2020.119506
_journal_volume 506
_journal_year 2020
_chemical_formula_sum 'C38 H26 Co N12 O6.5'
_chemical_formula_weight 1627.28
_space_group_IT_number 2
_space_group_name_Hall '-P 1'
_space_group_name_H-M_alt 'P -1'
_symmetry_cell_setting triclinic
_symmetry_space_group_name_H-M 'P -1'
_atom_sites_solution_hydrogens geom
_atom_sites_solution_primary direct
_atom_sites_solution_secondary difmap
_audit_creation_method SHELXL-97
_cell_angle_alpha 98.402(3)
_cell_angle_beta 103.957(3)
_cell_angle_gamma 90.379(3)
_cell_formula_units_Z 2
_cell_length_a 8.8536(9)
_cell_length_b 13.6966(14)
_cell_length_c 15.8989(16)
_cell_measurement_reflns_used 9345
_cell_measurement_temperature 296(2)
_cell_measurement_theta_max 20.86
_cell_measurement_theta_min 2.37
_cell_volume 1849.2(3)
_computing_structure_refinement 'SHELXL-97 (Sheldrick, 1997)'
_computing_structure_solution 'SHELXS-97 (Sheldrick, 1990)'
_diffrn_ambient_temperature 296(2)
_diffrn_measured_fraction_theta_full 0.999
_diffrn_measured_fraction_theta_max 0.999
_diffrn_measurement_device_type 'Bruker APEX-II CCD'
_diffrn_measurement_method '\f and \w scans'
_diffrn_radiation_monochromator graphite
_diffrn_radiation_source 'fine-focus sealed tube'
_diffrn_radiation_type MoK\a
_diffrn_radiation_wavelength 0.71073
_diffrn_reflns_av_R_equivalents 0.0694
_diffrn_reflns_av_sigmaI/netI 0.0397
_diffrn_reflns_limit_h_max 11
_diffrn_reflns_limit_h_min -11
_diffrn_reflns_limit_k_max 17
_diffrn_reflns_limit_k_min -17
_diffrn_reflns_limit_l_max 19
_diffrn_reflns_limit_l_min -19
_diffrn_reflns_number 72778
_diffrn_reflns_theta_full 26.50
_diffrn_reflns_theta_max 26.50
_diffrn_reflns_theta_min 1.34
_diffrn_standards_number 0
_exptl_absorpt_coefficient_mu 0.531
_exptl_absorpt_correction_type none
_exptl_crystal_colour red
_exptl_crystal_density_diffrn 1.461
_exptl_crystal_density_method 'not measured'
_exptl_crystal_description plates
_exptl_crystal_F_000 834
_exptl_crystal_size_max 0.36
_exptl_crystal_size_mid 0.25
_exptl_crystal_size_min 0.18
_refine_diff_density_max 1.185
_refine_diff_density_min -0.657
_refine_diff_density_rms 0.102
_refine_ls_extinction_method none
_refine_ls_goodness_of_fit_ref 1.004
_refine_ls_hydrogen_treatment mixed
_refine_ls_matrix_type full
_refine_ls_number_parameters 520
_refine_ls_number_reflns 7649
_refine_ls_number_restraints 0
_refine_ls_restrained_S_all 1.004
_refine_ls_R_factor_all 0.1036
_refine_ls_R_factor_gt 0.0767
_refine_ls_shift/su_max 0.000
_refine_ls_shift/su_mean 0.000
_refine_ls_structure_factor_coef Fsqd
_refine_ls_weighting_details 'calc w=1/[\s^2^(Fo^2^)+(0.1400P)^2^+2.2100P] where P=(Fo^2^+2Fc^2^)/3'
_refine_ls_weighting_scheme calc
_refine_ls_wR_factor_gt 0.2223
_refine_ls_wR_factor_ref 0.2441
_reflns_number_gt 5398
_reflns_number_total 7649
_reflns_threshold_expression >2sigma(I)
_cod_data_source_file ICA-2020-506-119506.cif
_cod_data_source_block compound-3
_cod_depositor_comments
;

2022-09-18
Z value and formula fixed to values more according to usual
chemical conventions.                 miguel
;
_cod_original_formula_sum 'C76 H52 Co2 N24 O13'
_cod_original_formula_weight 1627.28
_cod_original_formula_units_Z 1
_cod_original_sg_symbol_H-M P-1
_cod_database_code 1564974

loop_
_symmetry_equiv_pos_as_xyz
'x, y, z'
'-x, -y, -z'

loop_
_atom_site_label
_atom_site_type_symbol
_atom_site_fract_x
_atom_site_fract_y
_atom_site_fract_z
_atom_site_U_iso_or_equiv
_atom_site_adp_type
_atom_site_occupancy
_atom_site_symmetry_multiplicity
_atom_site_calc_flag
_atom_site_refinement_flags
_atom_site_disorder_assembly
_atom_site_disorder_group
Co1 Co 0.43228(6) 0.74705(4) 0.26288(4) 0.0501(2) Uani 1 1 d . . .
O1 O 0.1303(7) 0.7372(5) 0.4815(4) 0.142(2) Uani 1 1 d . . .
O2 O -0.0850(8) 0.7118(8) 0.5104(4) 0.189(4) Uani 1 1 d . . .
O3 O -0.0417(12) 0.8417(8) 0.4573(5) 0.206(4) Uani 1 1 d . . .
O4 O 0.1034(10) 0.5444(5) 0.0327(5) 0.168(3) Uani 1 1 d . . .
O5 O 0.125(2) 0.3714(13) 0.0708(10) 0.305(9) Uani 1 1 d . . .
O6 O 0.5000 0.0000 0.0000 0.49(3) Uani 1 2 d S . .
O7 O 0.675(5) -0.0064(16) 0.0294(9) 0.79(4) Uani 1 1 d . . .
N1 N 0.5398(4) 0.8937(3) 0.2854(2) 0.0555(9) Uani 1 1 d . . .
N2 N 0.4958(4) 0.7779(3) 0.3924(3) 0.0543(9) Uani 1 1 d . . .
N3 N 0.3559(4) 0.6166(3) 0.3044(3) 0.0589(9) Uani 1 1 d . . .
N4 N 0.6294(5) 0.8841(3) 0.5187(3) 0.0654(10) Uani 1 1 d . . .
N5 N 0.6144(6) 0.7748(4) 0.7135(3) 0.0839(13) Uani 1 1 d . . .
N6 N 0.6326(4) 0.6755(3) 0.2369(2) 0.0526(8) Uani 1 1 d . . .
N7 N 0.3817(4) 0.7209(3) 0.1332(2) 0.0498(8) Uani 1 1 d . . .
N8 N 0.1993(4) 0.7943(3) 0.2268(3) 0.0563(9) Uani 1 1 d . . .
N9 N 0.4571(5) 0.6629(3) 0.0019(3) 0.0644(10) Uani 1 1 d . . .
N10 N 0.3759(6) 0.6249(4) -0.1815(3) 0.0815(13) Uani 1 1 d . . .
N11 N 0.0051(8) 0.7601(6) 0.4855(4) 0.109(2) Uani 1 1 d . . .
N13 N 0.0816(16) 0.4282(16) 0.0455(9) 0.343(18) Uani 1 1 d . . .
C1 C 0.5574(6) 0.9492(4) 0.2242(3) 0.0640(12) Uani 1 1 d . . .
H1 H 0.5122 0.9264 0.1654 0.077 Uiso 1 1 calc R . .
C2 C 0.6398(7) 1.0381(4) 0.2466(4) 0.0755(15) Uani 1 1 d . . .
H2 H 0.6503 1.0749 0.2035 0.091 Uiso 1 1 calc R . .
C3 C 0.7061(8) 1.0717(4) 0.3325(4) 0.0809(16) Uani 1 1 d . . .
H3 H 0.7646 1.1311 0.3487 0.097 Uiso 1 1 calc R . .
C4 C 0.6855(7) 1.0168(4) 0.3958(4) 0.0727(14) Uani 1 1 d . . .
H4 H 0.7272 1.0396 0.4550 0.087 Uiso 1 1 calc R . .
C5 C 0.6022(5) 0.9277(3) 0.3694(3) 0.0548(10) Uani 1 1 d . . .
C6 C 0.5771(5) 0.8617(3) 0.4318(3) 0.0549(10) Uani 1 1 d . . .
C7 C 0.6012(5) 0.8160(3) 0.5689(3) 0.0566(11) Uani 1 1 d . . .
C8 C 0.5175(5) 0.7302(3) 0.5314(3) 0.0534(10) Uani 1 1 d . . .
H8 H 0.4966 0.6849 0.5658 0.064 Uiso 1 1 calc R . .
C9 C 0.4654(5) 0.7121(3) 0.4427(3) 0.0574(11) Uani 1 1 d . . .
C10 C 0.3800(5) 0.6217(3) 0.3916(3) 0.0581(11) Uani 1 1 d . . .
C11 C 0.3296(6) 0.5459(4) 0.4292(4) 0.0727(14) Uani 1 1 d . . .
H11 H 0.3473 0.5505 0.4897 0.087 Uiso 1 1 calc R . .
C12 C 0.2520(7) 0.4631(4) 0.3737(5) 0.0887(19) Uani 1 1 d . . .
H12 H 0.2150 0.4118 0.3968 0.106 Uiso 1 1 calc R . .
C13 C 0.2308(6) 0.4578(4) 0.2856(5) 0.0802(16) Uani 1 1 d . . .
H13 H 0.1814 0.4023 0.2478 0.096 Uiso 1 1 calc R . .
C14 C 0.2831(6) 0.5349(4) 0.2534(4) 0.0717(14) Uani 1 1 d . . .
H14 H 0.2675 0.5307 0.1930 0.086 Uiso 1 1 calc R . .
C15 C 0.6650(6) 0.8359(3) 0.6650(3) 0.0624(12) Uani 1 1 d . . .
C16 C 0.7665(8) 0.9124(4) 0.7000(4) 0.0861(18) Uani 1 1 d . . .
H16 H 0.8001 0.9520 0.6648 0.103 Uiso 1 1 calc R . .
C17 C 0.8193(10) 0.9304(5) 0.7894(4) 0.111(3) Uani 1 1 d . . .
H17 H 0.8884 0.9839 0.8154 0.133 Uiso 1 1 calc R . .
C18 C 0.7723(9) 0.8713(5) 0.8407(4) 0.095(2) Uani 1 1 d . . .
H18 H 0.8085 0.8837 0.9014 0.113 Uiso 1 1 calc R . .
C19 C 0.6704(9) 0.7929(5) 0.8010(4) 0.0942(19) Uani 1 1 d . . .
H19 H 0.6393 0.7511 0.8354 0.113 Uiso 1 1 calc R . .
C20 C 0.7570(5) 0.6518(4) 0.2960(3) 0.0609(11) Uani 1 1 d . . .
H20 H 0.7611 0.6686 0.3554 0.073 Uiso 1 1 calc R . .
C21 C 0.8806(6) 0.6025(4) 0.2711(4) 0.0724(14) Uani 1 1 d . . .
H21 H 0.9662 0.5877 0.3135 0.087 Uiso 1 1 calc R . .
C22 C 0.8752(6) 0.5761(4) 0.1842(4) 0.0762(15) Uani 1 1 d . . .
H22 H 0.9560 0.5426 0.1665 0.091 Uiso 1 1 calc R . .
C23 C 0.7461(6) 0.6004(4) 0.1227(3) 0.0665(12) Uani 1 1 d . . .
H23 H 0.7396 0.5835 0.0631 0.080 Uiso 1 1 calc R . .
C24 C 0.6272(5) 0.6499(3) 0.1509(3) 0.0520(9) Uani 1 1 d . . .
C25 C 0.4850(5) 0.6784(3) 0.0914(3) 0.0499(9) Uani 1 1 d . . .
C26 C 0.3181(5) 0.6957(3) -0.0434(3) 0.0530(10) Uani 1 1 d . . .
C27 C 0.2126(5) 0.7388(3) -0.0022(3) 0.0480(9) Uani 1 1 d . . .
H27 H 0.1197 0.7606 -0.0336 0.058 Uiso 1 1 calc R . .
C28 C 0.2472(5) 0.7487(3) 0.0856(3) 0.0534(10) Uani 1 1 d . . .
C29 C 0.1399(5) 0.7890(3) 0.1402(3) 0.0520(9) Uani 1 1 d . . .
C30 C -0.0107(5) 0.8158(4) 0.1045(4) 0.0666(12) Uani 1 1 d . . .
H30 H -0.0487 0.8112 0.0441 0.080 Uiso 1 1 calc R . .
C31 C -0.1018(6) 0.8493(4) 0.1605(4) 0.0782(15) Uani 1 1 d . . .
H31 H -0.2027 0.8680 0.1383 0.094 Uiso 1 1 calc R . .
C32 C -0.0430(6) 0.8550(4) 0.2493(4) 0.0772(15) Uani 1 1 d . . .
H32 H -0.1036 0.8775 0.2879 0.093 Uiso 1 1 calc R . .
C33 C 0.1081(6) 0.8268(4) 0.2808(4) 0.0663(12) Uani 1 1 d . . .
H33 H 0.1474 0.8304 0.3410 0.080 Uiso 1 1 calc R . .
C34 C 0.2808(6) 0.6804(4) -0.1414(3) 0.0594(11) Uani 1 1 d . . .
C35 C 0.1533(6) 0.7210(4) -0.1860(3) 0.0666(12) Uani 1 1 d . . .
H35 H 0.0902 0.7590 -0.1563 0.080 Uiso 1 1 calc R . .
C36 C 0.1186(7) 0.7051(5) -0.2759(4) 0.0849(17) Uani 1 1 d . . .
H36 H 0.0309 0.7322 -0.3077 0.102 Uiso 1 1 calc R . .
C37 C 0.2115(7) 0.6501(5) -0.3185(4) 0.0815(16) Uani 1 1 d . . .
H37 H 0.1887 0.6399 -0.3794 0.098 Uiso 1 1 calc R . .
C38 C 0.3393(8) 0.6096(5) -0.2711(4) 0.0866(17) Uani 1 1 d . . .
H38 H 0.4022 0.5710 -0.3005 0.104 Uiso 1 1 calc R . .

loop_
_atom_site_aniso_label
_atom_site_aniso_U_11
_atom_site_aniso_U_22
_atom_site_aniso_U_33
_atom_site_aniso_U_23
_atom_site_aniso_U_13
_atom_site_aniso_U_12
Co1 0.0432(3) 0.0537(4) 0.0568(4) 0.0123(2) 0.0164(2) 0.0077(2)
O1 0.097(4) 0.219(7) 0.128(4) 0.059(4) 0.043(3) 0.070(4)
O2 0.118(5) 0.361(12) 0.099(4) 0.108(6) 0.005(3) -0.027(6)
O3 0.228(9) 0.242(10) 0.162(7) 0.052(6) 0.061(6) 0.129(8)
O4 0.246(9) 0.104(4) 0.161(6) -0.022(4) 0.091(6) -0.083(5)
O5 0.40(2) 0.259(14) 0.225(13) 0.099(11) -0.020(12) 0.001(13)
O6 0.238(18) 1.12(9) 0.069(8) -0.10(2) 0.052(10) -0.23(3)
O7 1.74(10) 0.59(3) 0.143(10) 0.159(16) 0.31(3) 0.83(5)
N1 0.053(2) 0.056(2) 0.065(2) 0.0171(17) 0.0235(17) 0.0115(16)
N2 0.0495(19) 0.052(2) 0.070(2) 0.0175(17) 0.0266(17) 0.0119(16)
N3 0.0416(19) 0.059(2) 0.078(3) 0.0161(19) 0.0146(17) 0.0081(16)
N4 0.075(3) 0.058(2) 0.071(3) 0.0130(19) 0.030(2) 0.0104(19)
N5 0.097(4) 0.080(3) 0.079(3) 0.023(2) 0.023(3) 0.006(3)
N6 0.0424(18) 0.060(2) 0.056(2) 0.0085(16) 0.0128(15) 0.0063(15)
N7 0.0407(17) 0.0500(19) 0.060(2) 0.0116(15) 0.0124(15) 0.0050(14)
N8 0.051(2) 0.053(2) 0.071(2) 0.0141(17) 0.0238(18) 0.0083(16)
N9 0.054(2) 0.075(3) 0.064(2) 0.0138(19) 0.0123(18) 0.0052(19)
N10 0.088(3) 0.096(3) 0.062(2) 0.019(2) 0.015(2) 0.001(3)
N11 0.089(4) 0.170(7) 0.062(3) 0.014(3) 0.006(3) 0.027(4)
N13 0.210(13) 0.56(4) 0.211(14) -0.27(2) 0.150(11) -0.244(19)
C1 0.069(3) 0.065(3) 0.068(3) 0.022(2) 0.028(2) 0.014(2)
C2 0.084(4) 0.064(3) 0.095(4) 0.030(3) 0.043(3) 0.014(3)
C3 0.101(4) 0.052(3) 0.097(4) 0.010(3) 0.039(3) -0.003(3)
C4 0.091(4) 0.049(3) 0.081(3) 0.002(2) 0.032(3) -0.002(2)
C5 0.059(3) 0.049(2) 0.063(3) 0.0114(19) 0.026(2) 0.0124(19)
C6 0.057(2) 0.051(2) 0.064(3) 0.011(2) 0.027(2) 0.013(2)
C7 0.061(3) 0.051(2) 0.067(3) 0.016(2) 0.029(2) 0.016(2)
C8 0.052(2) 0.054(2) 0.063(3) 0.021(2) 0.0225(19) 0.0102(19)
C9 0.048(2) 0.059(3) 0.075(3) 0.025(2) 0.025(2) 0.0177(19)
C10 0.045(2) 0.056(3) 0.081(3) 0.025(2) 0.021(2) 0.0130(19)
C11 0.062(3) 0.073(3) 0.094(4) 0.039(3) 0.024(3) 0.012(3)
C12 0.064(3) 0.064(3) 0.145(6) 0.046(4) 0.020(4) 0.007(3)
C13 0.056(3) 0.055(3) 0.125(5) 0.025(3) 0.008(3) 0.002(2)
C14 0.049(3) 0.065(3) 0.096(4) 0.011(3) 0.009(2) 0.007(2)
C15 0.075(3) 0.053(3) 0.065(3) 0.012(2) 0.024(2) 0.017(2)
C16 0.123(5) 0.061(3) 0.068(3) 0.011(2) 0.013(3) -0.022(3)
C17 0.158(7) 0.087(4) 0.074(4) 0.013(3) -0.001(4) -0.030(4)
C18 0.129(6) 0.080(4) 0.065(3) 0.015(3) 0.002(3) 0.011(4)
C19 0.113(5) 0.094(5) 0.077(4) 0.031(3) 0.016(4) 0.013(4)
C20 0.047(2) 0.078(3) 0.056(2) 0.013(2) 0.0072(19) 0.008(2)
C21 0.048(3) 0.085(4) 0.082(3) 0.018(3) 0.008(2) 0.020(2)
C22 0.054(3) 0.096(4) 0.080(3) 0.006(3) 0.024(2) 0.027(3)
C23 0.055(3) 0.082(3) 0.064(3) 0.005(2) 0.021(2) 0.017(2)
C24 0.042(2) 0.059(2) 0.057(2) 0.0084(19) 0.0165(18) 0.0041(18)
C25 0.044(2) 0.053(2) 0.054(2) 0.0094(18) 0.0127(17) 0.0036(17)
C26 0.047(2) 0.054(2) 0.058(2) 0.0135(19) 0.0079(18) 0.0005(18)
C27 0.039(2) 0.052(2) 0.053(2) 0.0145(18) 0.0077(16) 0.0073(17)
C28 0.043(2) 0.049(2) 0.069(3) 0.0139(19) 0.0132(19) 0.0037(18)
C29 0.045(2) 0.050(2) 0.062(2) 0.0137(19) 0.0116(18) 0.0041(18)
C30 0.047(2) 0.069(3) 0.084(3) 0.017(2) 0.014(2) 0.014(2)
C31 0.053(3) 0.078(4) 0.111(5) 0.026(3) 0.028(3) 0.023(2)
C32 0.063(3) 0.074(3) 0.108(4) 0.015(3) 0.048(3) 0.017(3)
C33 0.069(3) 0.064(3) 0.075(3) 0.014(2) 0.033(3) 0.010(2)
C34 0.057(3) 0.061(3) 0.061(3) 0.016(2) 0.011(2) -0.006(2)
C35 0.058(3) 0.082(3) 0.061(3) 0.022(2) 0.010(2) 0.002(2)
C36 0.076(4) 0.111(5) 0.066(3) 0.035(3) 0.002(3) -0.016(3)
C37 0.090(4) 0.094(4) 0.061(3) 0.024(3) 0.013(3) -0.015(3)
C38 0.096(4) 0.102(4) 0.060(3) 0.015(3) 0.013(3) -0.004(3)

loop_
_atom_type_symbol
_atom_type_description
_atom_type_scat_dispersion_real
_atom_type_scat_dispersion_imag
_atom_type_scat_source
C C 0.0033 0.0016 'International Tables Vol C Tables 4.2.6.8 and 6.1.1.4'
H H 0.0000 0.0000 'International Tables Vol C Tables 4.2.6.8 and 6.1.1.4'
Co Co 0.3494 0.9721 'International Tables Vol C Tables 4.2.6.8 and 6.1.1.4'
N N 0.0061 0.0033 'International Tables Vol C Tables 4.2.6.8 and 6.1.1.4'
O O 0.0106 0.0060 'International Tables Vol C Tables 4.2.6.8 and 6.1.1.4'

loop_
_geom_angle_atom_site_label_1
_geom_angle_atom_site_label_2
_geom_angle_atom_site_label_3
_geom_angle
_geom_angle_site_symmetry_1
_geom_angle_site_symmetry_3
N7 Co1 N2 176.20(14) . .
N7 Co1 N6 77.26(14) . .
N2 Co1 N6 100.56(14) . .
N7 Co1 N8 77.03(14) . .
N2 Co1 N8 105.38(14) . .
N6 Co1 N8 153.83(15) . .
N7 Co1 N3 106.28(15) . .
N2 Co1 N3 76.74(15) . .
N6 Co1 N3 90.84(14) . .
N8 Co1 N3 91.75(14) . .
N7 Co1 N1 99.96(14) . .
N2 Co1 N1 77.00(14) . .
N6 Co1 N1 94.13(13) . .
N8 Co1 N1 94.97(14) . .
N3 Co1 N1 153.74(16) . .
C5 N1 C1 118.7(4) . .
C5 N1 Co1 113.8(3) . .
C1 N1 Co1 127.3(3) . .
C6 N2 C9 118.7(4) . .
C6 N2 Co1 120.6(3) . .
C9 N2 Co1 120.6(3) . .
C14 N3 C10 118.0(4) . .
C14 N3 Co1 127.4(4) . .
C10 N3 Co1 114.5(3) . .
C6 N4 C7 117.7(4) . .
C19 N5 C15 117.6(5) . .
C20 N6 C24 118.5(4) . .
C20 N6 Co1 127.0(3) . .
C24 N6 Co1 114.5(3) . .
C28 N7 C25 118.8(4) . .
C28 N7 Co1 120.8(3) . .
C25 N7 Co1 120.4(3) . .
C29 N8 C33 118.1(4) . .
C29 N8 Co1 114.6(3) . .
C33 N8 Co1 127.3(3) . .
C25 N9 C26 116.4(4) . .
C34 N10 C38 117.7(5) . .
O1 N11 O2 124.9(9) . .
O1 N11 O3 116.9(9) . .
O2 N11 O3 118.1(9) . .
O5 N13 O4 148.6(18) . .
N1 C1 C2 121.9(5) . .
N1 C1 H1 119.1 . .
C2 C1 H1 119.1 . .
C3 C2 C1 119.2(5) . .
C3 C2 H2 120.4 . .
C1 C2 H2 120.4 . .
C2 C3 C4 119.4(5) . .
C2 C3 H3 120.3 . .
C4 C3 H3 120.3 . .
C5 C4 C3 118.8(5) . .
C5 C4 H4 120.6 . .
C3 C4 H4 120.6 . .
N1 C5 C4 121.9(4) . .
N1 C5 C6 115.0(4) . .
C4 C5 C6 123.1(5) . .
N4 C6 N2 123.1(4) . .
N4 C6 C5 123.4(4) . .
N2 C6 C5 113.4(4) . .
C8 C7 N4 120.9(4) . .
C8 C7 C15 119.9(4) . .
N4 C7 C15 119.1(4) . .
C9 C8 C7 118.7(4) . .
C9 C8 H8 120.7 . .
C7 C8 H8 120.7 . .
N2 C9 C8 120.8(4) . .
N2 C9 C10 113.5(4) . .
C8 C9 C10 125.7(4) . .
N3 C10 C11 121.8(5) . .
N3 C10 C9 114.5(4) . .
C11 C10 C9 123.7(5) . .
C10 C11 C12 118.3(6) . .
C10 C11 H11 120.8 . .
C12 C11 H11 120.8 . .
C13 C12 C11 119.4(5) . .
C13 C12 H12 120.3 . .
C11 C12 H12 120.3 . .
C12 C13 C14 119.0(6) . .
C12 C13 H13 120.5 . .
C14 C13 H13 120.5 . .
N3 C14 C13 123.4(6) . .
N3 C14 H14 118.3 . .
C13 C14 H14 118.3 . .
C16 C15 N5 123.3(5) . .
C16 C15 C7 119.6(5) . .
N5 C15 C7 117.1(5) . .
C15 C16 C17 117.9(6) . .
C15 C16 H16 121.1 . .
C17 C16 H16 121.1 . .
C18 C17 C16 121.0(6) . .
C18 C17 H17 119.5 . .
C16 C17 H17 119.5 . .
C17 C18 C19 118.5(6) . .
C17 C18 H18 120.8 . .
C19 C18 H18 120.8 . .
N5 C19 C18 121.7(6) . .
N5 C19 H19 119.2 . .
C18 C19 H19 119.2 . .
N6 C20 C21 121.9(4) . .
N6 C20 H20 119.0 . .
C21 C20 H20 119.0 . .
C22 C21 C20 119.7(5) . .
C22 C21 H21 120.1 . .
C20 C21 H21 120.1 . .
C21 C22 C23 118.5(4) . .
C21 C22 H22 120.8 . .
C23 C22 H22 120.8 . .
C24 C23 C22 119.5(5) . .
C24 C23 H23 120.2 . .
C22 C23 H23 120.2 . .
N6 C24 C23 121.8(4) . .
N6 C24 C25 114.3(4) . .
C23 C24 C25 123.9(4) . .
N7 C25 N9 122.1(4) . .
N7 C25 C24 113.6(4) . .
N9 C25 C24 124.3(4) . .
C27 C26 N9 122.2(4) . .
C27 C26 C34 119.0(4) . .
N9 C26 C34 118.8(4) . .
C28 C27 C26 117.6(4) . .
C28 C27 H27 121.2 . .
C26 C27 H27 121.2 . .
N7 C28 C27 122.9(4) . .
N7 C28 C29 113.0(4) . .
C27 C28 C29 124.1(4) . .
N8 C29 C30 122.7(4) . .
N8 C29 C28 114.2(4) . .
C30 C29 C28 123.0(4) . .
C31 C30 C29 118.4(5) . .
C31 C30 H30 120.8 . .
C29 C30 H30 120.8 . .
C32 C31 C30 119.6(5) . .
C32 C31 H31 120.2 . .
C30 C31 H31 120.2 . .
C31 C32 C33 119.2(5) . .
C31 C32 H32 120.4 . .
C33 C32 H32 120.4 . .
N8 C33 C32 122.0(5) . .
N8 C33 H33 119.0 . .
C32 C33 H33 119.0 . .
N10 C34 C35 122.8(5) . .
N10 C34 C26 118.0(4) . .
C35 C34 C26 119.2(5) . .
C34 C35 C36 118.8(5) . .
C34 C35 H35 120.6 . .
C36 C35 H35 120.6 . .
C37 C36 C35 120.2(6) . .
C37 C36 H36 119.9 . .
C35 C36 H36 119.9 . .
C36 C37 C38 119.4(5) . .
C36 C37 H37 120.3 . .
C38 C37 H37 120.3 . .
N10 C38 C37 121.1(6) . .
N10 C38 H38 119.4 . .
C37 C38 H38 119.4 . .

loop_
_geom_bond_atom_site_label_1
_geom_bond_atom_site_label_2
_geom_bond_distance
_geom_bond_site_symmetry_2
Co1 N7 1.978(4) .
Co1 N2 1.980(4) .
Co1 N6 2.130(3) .
Co1 N8 2.135(4) .
Co1 N3 2.152(4) .
Co1 N1 2.161(4) .
O1 N11 1.169(7) .
O2 N11 1.205(9) .
O3 N11 1.298(10) .
O4 N13 1.65(2) .
O5 N13 0.97(3) .
O6 O7 1.51(4) 2_655
N1 C5 1.329(6) .
N1 C1 1.355(6) .
N2 C6 1.338(6) .
N2 C9 1.355(6) .
N3 C14 1.341(6) .
N3 C10 1.342(6) .
N4 C6 1.335(6) .
N4 C7 1.371(6) .
N5 C19 1.344(8) .
N5 C15 1.359(7) .
N6 C20 1.340(6) .
N6 C24 1.351(5) .
N7 C28 1.339(5) .
N7 C25 1.344(5) .
N8 C29 1.341(6) .
N8 C33 1.347(6) .
N9 C25 1.368(6) .
N9 C26 1.382(6) .
N10 C34 1.348(7) .
N10 C38 1.367(7) .
C1 C2 1.370(8) .
C1 H1 0.9300 .
C2 C3 1.361(8) .
C2 H2 0.9300 .
C3 C4 1.385(8) .
C3 H3 0.9300 .
C4 C5 1.378(7) .
C4 H4 0.9300 .
C5 C6 1.489(6) .
C7 C8 1.362(7) .
C7 C15 1.479(7) .
C8 C9 1.358(6) .
C8 H8 0.9300 .
C9 C10 1.470(7) .
C10 C11 1.392(7) .
C11 C12 1.394(9) .
C11 H11 0.9300 .
C12 C13 1.358(9) .
C12 H12 0.9300 .
C13 C14 1.363(8) .
C13 H13 0.9300 .
C14 H14 0.9300 .
C15 C16 1.338(8) .
C16 C17 1.370(8) .
C16 H16 0.9300 .
C17 C18 1.358(9) .
C17 H17 0.9300 .
C18 C19 1.372(9) .
C18 H18 0.9300 .
C19 H19 0.9300 .
C20 C21 1.397(7) .
C20 H20 0.9300 .
C21 C22 1.365(7) .
C21 H21 0.9300 .
C22 C23 1.391(7) .
C22 H22 0.9300 .
C23 C24 1.384(6) .
C23 H23 0.9300 .
C24 C25 1.474(6) .
C26 C27 1.357(6) .
C26 C34 1.495(6) .
C27 C28 1.341(6) .
C27 H27 0.9300 .
C28 C29 1.491(6) .
C29 C30 1.392(6) .
C30 C31 1.373(7) .
C30 H30 0.9300 .
C31 C32 1.373(8) .
C31 H31 0.9300 .
C32 C33 1.389(8) .
C32 H32 0.9300 .
C33 H33 0.9300 .
C34 C35 1.351(7) .
C35 C36 1.371(7) .
C35 H35 0.9300 .
C36 C37 1.353(9) .
C36 H36 0.9300 .
C37 C38 1.369(9) .
C37 H37 0.9300 .
C38 H38 0.9300 .
